data_4074437
loop_
_publ_author_name
'Nakazawa, Hiroshi'
'Miyoshi, Yasutaka'
'Katayama, Takafumi'
'Mizuta, Tsutomu'
'Miyoshi, Katsuhiko'
'Tsuchida, Noriko'
'Ono, Ayako'
'Takano, Keiko'

_publ_section_title
;
 Syntheses, Structures, and DFT Calculations of Phosphenium Phosphite
 Complexes of Molybdenum:&#x00A0; Preference of Nonbridging Form to
 Bridging Form of a Donor Group
;
_journal_issue 25
_journal_name_full Organometallics
_journal_page_first 5913
_journal_paper_doi 10.1021/om060639x
_journal_volume 25
_journal_year 2006
_chemical_formula_moiety 'C15 H28 Mo N4 O2 P2'
_chemical_formula_sum 'C15 H28 Mo N4 O2 P2'
_chemical_formula_weight 454.29
_chemical_name_systematic
; 
 ? 
;
_space_group_IT_number 2
_symmetry_cell_setting triclinic
_symmetry_space_group_name_Hall '-P 1'
_symmetry_space_group_name_H-M 'P -1'
_atom_sites_solution_hydrogens geom
_atom_sites_solution_primary direct
_atom_sites_solution_secondary difmap
_audit_creation_method SHELXL-97
_cell_angle_alpha 100.1820(10)
_cell_angle_beta 93.4050(10)
_cell_angle_gamma 110.024(2)
_cell_formula_units_Z 2
_cell_length_a 8.5030(2)
_cell_length_b 8.5750(2)
_cell_length_c 14.5840(3)
_cell_measurement_temperature 200(2)
_cell_volume 975.05(4)
_computing_cell_refinement HKL
_computing_data_collection HKL
_computing_data_reduction HKL
_computing_structure_refinement 'SHELXL-97 (Sheldrick, 1997)'
_computing_structure_solution 'SHELXS-97 (Sheldrick, 1990)'
_diffrn_ambient_temperature 200(2)
_diffrn_detector_area_resol_mean 10.0
_diffrn_measured_fraction_theta_full 'ACTA 50'
_diffrn_measured_fraction_theta_max 0.910
_diffrn_measurement_device_type 'Mac Science DIP2030 Imaging Plate'
_diffrn_radiation_monochromator graphite
_diffrn_radiation_source 'fine-focus rotating anode'
_diffrn_radiation_type MoK\a
_diffrn_radiation_wavelength 0.71069
_diffrn_reflns_av_R_equivalents 0.0000
_diffrn_reflns_av_sigmaI/netI 0.0180
_diffrn_reflns_limit_h_max 11
_diffrn_reflns_limit_h_min 0
_diffrn_reflns_limit_k_max 10
_diffrn_reflns_limit_k_min -11
_diffrn_reflns_limit_l_max 18
_diffrn_reflns_limit_l_min -19
_diffrn_reflns_number 4267
_diffrn_reflns_theta_full 'ACTA 50'
_diffrn_reflns_theta_max 27.94
_diffrn_reflns_theta_min 3.94
_exptl_absorpt_coefficient_mu 0.852
_exptl_absorpt_correction_T_max 0.7849
_exptl_absorpt_correction_T_min 0.7015
_exptl_absorpt_correction_type integration
_exptl_crystal_colour yellow
_exptl_crystal_density_diffrn 1.547
_exptl_crystal_density_method 'not measured'
_exptl_crystal_description cubic
_exptl_crystal_F_000 468
_exptl_crystal_size_max 0.33
_exptl_crystal_size_mid 0.30
_exptl_crystal_size_min 0.30
_refine_diff_density_max 0.401
_refine_diff_density_min -0.764
_refine_diff_density_rms 0.069
_refine_ls_extinction_coef 0.067(2)
_refine_ls_extinction_expression Fc^*^=kFc[1+0.001xFc^2^\l^3^/sin(2\q)]^-1/4^
_refine_ls_extinction_method SHELXL
_refine_ls_goodness_of_fit_ref 1.046
_refine_ls_hydrogen_treatment constr
_refine_ls_matrix_type full
_refine_ls_number_parameters 223
_refine_ls_number_reflns 4267
_refine_ls_number_restraints 0
_refine_ls_restrained_S_all 1.046
_refine_ls_R_factor_all 0.0225
_refine_ls_R_factor_gt 0.0224
_refine_ls_shift/su_max 0.001
_refine_ls_shift/su_mean 0.000
_refine_ls_structure_factor_coef Fsqd
_refine_ls_weighting_details 'calc w=1/[\s^2^(Fo^2^)+(0.0378P)^2^+0.6012P] where P=(Fo^2^+2Fc^2^)/3'
_refine_ls_weighting_scheme calc
_refine_ls_wR_factor_gt 0.0612
_refine_ls_wR_factor_ref 0.0613
_reflns_number_gt 4239
_reflns_number_total 4267
_reflns_threshold_expression >2sigma(I)
_cod_data_source_file om060639xsi20060714_013808.cif
_cod_data_source_block miyoshi5
_cod_database_code 4074437

loop_
_symmetry_equiv_pos_as_xyz
'x, y, z'
'-x, -y, -z'

loop_
_atom_site_label
_atom_site_type_symbol
_atom_site_fract_x
_atom_site_fract_y
_atom_site_fract_z
_atom_site_U_iso_or_equiv
_atom_site_adp_type
_atom_site_occupancy
_atom_site_symmetry_multiplicity
_atom_site_calc_flag
_atom_site_refinement_flags
Mo1 Mo 0.073300(15) 0.241257(14) 0.273690(8) 0.01407(7) Uani 1 1 d .
P1 P 0.28217(5) 0.51259(5) 0.29230(3) 0.01577(9) Uani 1 1 d .
P2 P 0.00621(6) 0.24432(5) 0.12608(3) 0.01971(10) Uani 1 1 d .
O1 O 0.3477(2) 0.08842(19) 0.22789(11) 0.0367(3) Uani 1 1 d .
O2 O 0.37539(18) 0.53672(17) 0.19789(9) 0.0305(3) Uani 1 1 d .
N1 N 0.2363(2) 0.68831(18) 0.32288(12) 0.0295(3) Uani 1 1 d .
N2 N 0.43787(19) 0.58116(19) 0.38349(10) 0.0249(3) Uani 1 1 d .
N3 N 0.0904(2) 0.2253(2) 0.02702(10) 0.0344(4) Uani 1 1 d .
N4 N -0.1538(2) 0.2788(2) 0.07173(12) 0.0372(4) Uani 1 1 d .
C1 C -0.1209(2) 0.2995(2) 0.37260(13) 0.0260(4) Uani 1 1 d .
H1 H -0.1630 0.3872 0.3672 0.031 Uiso 1 1 calc R
C2 C 0.0271(3) 0.3172(3) 0.43020(12) 0.0318(4) Uani 1 1 d .
H2 H 0.1021 0.4195 0.4698 0.038 Uiso 1 1 calc R
C3 C 0.0438(3) 0.1579(3) 0.41875(14) 0.0352(4) Uani 1 1 d .
H3 H 0.1314 0.1332 0.4496 0.042 Uiso 1 1 calc R
C4 C -0.0931(3) 0.0400(2) 0.35305(16) 0.0339(4) Uani 1 1 d .
H4 H -0.1133 -0.0772 0.3318 0.041 Uiso 1 1 calc R
C5 C -0.1944(2) 0.1288(2) 0.32482(14) 0.0278(4) Uani 1 1 d .
H5 H -0.2946 0.0812 0.2812 0.033 Uiso 1 1 calc R
C6 C 0.2444(2) 0.1485(2) 0.24167(11) 0.0223(3) Uani 1 1 d .
C7 C 0.4996(3) 0.6969(3) 0.19316(16) 0.0439(6) Uani 1 1 d .
H6 H 0.4575 0.7881 0.2153 0.066 Uiso 1 1 calc R
H7 H 0.5222 0.6968 0.1280 0.066 Uiso 1 1 calc R
H8 H 0.6041 0.7152 0.2329 0.066 Uiso 1 1 calc R
C8 C 0.0757(3) 0.7002(3) 0.29391(16) 0.0364(5) Uani 1 1 d .
H9 H 0.0103 0.6977 0.3471 0.055 Uiso 1 1 calc R
H10 H 0.0130 0.6041 0.2424 0.055 Uiso 1 1 calc R
H11 H 0.0951 0.8067 0.2727 0.055 Uiso 1 1 calc R
C9 C 0.3357(3) 0.8086(2) 0.40694(14) 0.0345(4) Uani 1 1 d .
H12 H 0.2684 0.8022 0.4602 0.041 Uiso 1 1 calc R
H13 H 0.3723 0.9259 0.3961 0.041 Uiso 1 1 calc R
C10 C 0.4874(3) 0.7604(2) 0.42800(14) 0.0343(4) Uani 1 1 d .
H14 H 0.5860 0.8300 0.4019 0.041 Uiso 1 1 calc R
H15 H 0.5172 0.7778 0.4967 0.041 Uiso 1 1 calc R
C11 C 0.5692(3) 0.5092(3) 0.38426(15) 0.0354(4) Uani 1 1 d .
H16 H 0.6594 0.5696 0.3506 0.053 Uiso 1 1 calc R
H17 H 0.5217 0.3888 0.3534 0.053 Uiso 1 1 calc R
H18 H 0.6153 0.5206 0.4493 0.053 Uiso 1 1 calc R
C12 C 0.2579(3) 0.2220(3) 0.02102(15) 0.0417(5) Uani 1 1 d .
H19 H 0.2544 0.1327 -0.0321 0.063 Uiso 1 1 calc R
H20 H 0.2998 0.1988 0.0793 0.063 Uiso 1 1 calc R
H21 H 0.3332 0.3321 0.0118 0.063 Uiso 1 1 calc R
C13 C 0.0070(3) 0.2566(3) -0.05405(13) 0.0419(5) Uani 1 1 d .
H22 H -0.0031 0.1691 -0.1107 0.050 Uiso 1 1 calc R
H23 H 0.0720 0.3695 -0.0662 0.050 Uiso 1 1 calc R
C14 C -0.1656(3) 0.2490(3) -0.03030(15) 0.0464(6) Uani 1 1 d .
H24 H -0.1970 0.3372 -0.0538 0.056 Uiso 1 1 calc R
H25 H -0.2517 0.1364 -0.0590 0.056 Uiso 1 1 calc R
C15 C -0.3041(3) 0.2742(4) 0.1143(2) 0.0519(6) Uani 1 1 d .
H26 H -0.3430 0.3616 0.0972 0.078 Uiso 1 1 calc R
H27 H -0.2784 0.2956 0.1828 0.078 Uiso 1 1 calc R
H28 H -0.3926 0.1622 0.0918 0.078 Uiso 1 1 calc R

loop_
_atom_site_aniso_label
_atom_site_aniso_U_11
_atom_site_aniso_U_22
_atom_site_aniso_U_33
_atom_site_aniso_U_23
_atom_site_aniso_U_13
_atom_site_aniso_U_12
Mo1 0.01239(10) 0.01192(8) 0.01586(9) 0.00157(5) 0.00172(5) 0.00248(6)
P1 0.0146(2) 0.01395(17) 0.01583(17) 0.00272(13) 0.00114(14) 0.00173(14)
P2 0.0194(2) 0.01828(19) 0.01710(18) 0.00062(14) -0.00279(15) 0.00366(15)
O1 0.0358(9) 0.0383(7) 0.0461(8) 0.0082(6) 0.0123(6) 0.0249(7)
O2 0.0301(8) 0.0284(6) 0.0217(6) 0.0040(5) 0.0085(5) -0.0036(5)
N1 0.0309(9) 0.0164(6) 0.0380(8) 0.0005(6) -0.0022(7) 0.0081(6)
N2 0.0190(7) 0.0234(7) 0.0246(7) 0.0002(5) -0.0052(6) 0.0018(6)
N3 0.0420(11) 0.0447(10) 0.0165(7) 0.0048(6) 0.0020(6) 0.0168(8)
N4 0.0325(10) 0.0479(10) 0.0316(8) 0.0095(7) -0.0083(7) 0.0163(8)
C1 0.0247(10) 0.0279(8) 0.0304(8) 0.0077(7) 0.0141(7) 0.0131(7)
C2 0.0280(11) 0.0414(10) 0.0193(7) 0.0017(7) 0.0086(7) 0.0055(8)
C3 0.0306(11) 0.0572(13) 0.0311(9) 0.0274(9) 0.0139(8) 0.0218(10)
C4 0.0325(11) 0.0242(8) 0.0522(12) 0.0205(8) 0.0213(9) 0.0104(8)
C5 0.0140(9) 0.0296(9) 0.0370(9) 0.0098(7) 0.0096(7) 0.0019(7)
C6 0.0248(9) 0.0194(7) 0.0223(7) 0.0031(6) 0.0041(6) 0.0081(6)
C7 0.0384(13) 0.0423(12) 0.0351(10) 0.0163(9) 0.0095(9) -0.0101(9)
C8 0.0373(12) 0.0282(9) 0.0519(12) 0.0147(9) 0.0056(9) 0.0188(8)
C9 0.0467(13) 0.0194(8) 0.0300(9) -0.0023(7) 0.0064(8) 0.0059(8)
C10 0.0333(11) 0.0234(8) 0.0293(9) -0.0022(7) -0.0031(8) -0.0058(7)
C11 0.0204(10) 0.0442(11) 0.0382(10) 0.0081(9) -0.0048(8) 0.0091(8)
C12 0.0476(14) 0.0543(13) 0.0276(9) 0.0081(9) 0.0163(9) 0.0220(11)
C13 0.0656(16) 0.0382(10) 0.0177(8) 0.0040(7) -0.0053(9) 0.0164(10)
C14 0.0568(15) 0.0443(12) 0.0310(10) 0.0027(9) -0.0198(10) 0.0161(11)
C15 0.0287(12) 0.0692(17) 0.0643(16) 0.0218(13) -0.0001(11) 0.0230(11)

loop_
_atom_type_symbol
_atom_type_description
_atom_type_scat_dispersion_real
_atom_type_scat_dispersion_imag
_atom_type_scat_source
C C 0.0033 0.0016 'International Tables Vol C Tables 4.2.6.8 and 6.1.1.4'
H H 0.0000 0.0000 'International Tables Vol C Tables 4.2.6.8 and 6.1.1.4'
N N 0.0061 0.0033 'International Tables Vol C Tables 4.2.6.8 and 6.1.1.4'
O O 0.0106 0.0060 'International Tables Vol C Tables 4.2.6.8 and 6.1.1.4'
P P 0.1023 0.0942 'International Tables Vol C Tables 4.2.6.8 and 6.1.1.4'
Mo Mo -1.6832 0.6857 'International Tables Vol C Tables 4.2.6.8 and 6.1.1.4'

loop_
_geom_angle_atom_site_label_1
_geom_angle_atom_site_label_2
_geom_angle_atom_site_label_3
_geom_angle
C6 Mo1 P2 91.95(5)
C6 Mo1 C3 95.67(7)
P2 Mo1 C3 158.38(6)
C6 Mo1 P1 87.63(5)
P2 Mo1 P1 89.749(15)
C3 Mo1 P1 110.71(6)
C6 Mo1 C4 101.08(7)
P2 Mo1 C4 123.45(6)
C3 Mo1 C4 35.11(8)
P1 Mo1 C4 144.85(6)
C6 Mo1 C2 122.26(7)
P2 Mo1 C2 145.61(5)
C3 Mo1 C2 34.72(8)
P1 Mo1 C2 88.45(5)
C4 Mo1 C2 58.00(7)
C6 Mo1 C5 133.36(7)
P2 Mo1 C5 102.58(5)
C3 Mo1 C5 58.04(7)
P1 Mo1 C5 135.65(5)
C4 Mo1 C5 34.89(7)
C2 Mo1 C5 57.79(7)
C6 Mo1 C1 153.53(7)
P2 Mo1 C1 112.67(5)
C3 Mo1 C1 57.87(7)
P1 Mo1 C1 101.46(5)
C4 Mo1 C1 57.79(7)
C2 Mo1 C1 34.87(7)
C5 Mo1 C1 34.48(6)
O2 P1 N1 104.67(8)
O2 P1 N2 106.24(8)
N1 P1 N2 90.95(8)
O2 P1 Mo1 112.05(5)
N1 P1 Mo1 121.05(6)
N2 P1 Mo1 119.11(6)
N3 P2 N4 91.15(9)
N3 P2 Mo1 136.53(6)
N4 P2 Mo1 132.26(7)
C7 O2 P1 120.58(13)
C8 N1 C9 116.48(16)
C8 N1 P1 123.72(13)
C9 N1 P1 116.10(13)
C11 N2 C10 116.53(16)
C11 N2 P1 120.47(13)
C10 N2 P1 114.69(12)
C12 N3 C13 117.15(18)
C12 N3 P2 124.49(13)
C13 N3 P2 116.52(15)
C15 N4 C14 118.07(19)
C15 N4 P2 122.49(16)
C14 N4 P2 115.52(16)
C5 C1 C2 107.86(16)
C5 C1 Mo1 72.51(10)
C2 C1 Mo1 71.70(10)
C5 C1 H1 126.1
C2 C1 H1 126.1
Mo1 C1 H1 121.5
C3 C2 C1 108.29(17)
C3 C2 Mo1 72.47(11)
C1 C2 Mo1 73.43(10)
C3 C2 H2 125.9
C1 C2 H2 125.9
Mo1 C2 H2 120.0
C2 C3 C4 107.96(17)
C2 C3 Mo1 72.80(10)
C4 C3 Mo1 72.63(11)
C2 C3 H3 126.0
C4 C3 H3 126.0
Mo1 C3 H3 120.3
C5 C4 C3 107.72(17)
C5 C4 Mo1 73.15(11)
C3 C4 Mo1 72.26(11)
C5 C4 H4 126.1
C3 C4 H4 126.1
Mo1 C4 H4 120.3
C1 C5 C4 108.16(17)
C1 C5 Mo1 73.01(10)
C4 C5 Mo1 71.96(11)
C1 C5 H5 125.9
C4 C5 H5 125.9
Mo1 C5 H5 120.9
O1 C6 Mo1 175.41(15)
O2 C7 H6 109.5
O2 C7 H7 109.5
H6 C7 H7 109.5
O2 C7 H8 109.5
H6 C7 H8 109.5
H7 C7 H8 109.5
N1 C8 H9 109.5
N1 C8 H10 109.5
H9 C8 H10 109.5
N1 C8 H11 109.5
H9 C8 H11 109.5
H10 C8 H11 109.5
N1 C9 C10 106.58(15)
N1 C9 H12 110.4
C10 C9 H12 110.4
N1 C9 H13 110.4
C10 C9 H13 110.4
H12 C9 H13 108.6
N2 C10 C9 105.91(15)
N2 C10 H14 110.6
C9 C10 H14 110.6
N2 C10 H15 110.6
C9 C10 H15 110.6
H14 C10 H15 108.7
N2 C11 H16 109.5
N2 C11 H17 109.5
H16 C11 H17 109.5
N2 C11 H18 109.5
H16 C11 H18 109.5
H17 C11 H18 109.5
N3 C12 H19 109.5
N3 C12 H20 109.5
H19 C12 H20 109.5
N3 C12 H21 109.5
H19 C12 H21 109.5
H20 C12 H21 109.5
N3 C13 C14 106.23(18)
N3 C13 H22 110.5
C14 C13 H22 110.5
N3 C13 H23 110.5
C14 C13 H23 110.5
H22 C13 H23 108.7
N4 C14 C13 106.13(17)
N4 C14 H24 110.5
C13 C14 H24 110.5
N4 C14 H25 110.5
C13 C14 H25 110.5
H24 C14 H25 108.7
N4 C15 H26 109.5
N4 C15 H27 109.5
H26 C15 H27 109.5
N4 C15 H28 109.5
H26 C15 H28 109.5
H27 C15 H28 109.5

loop_
_geom_bond_atom_site_label_1
_geom_bond_atom_site_label_2
_geom_bond_distance
Mo1 C6 1.9261(17)
Mo1 P2 2.2011(4)
Mo1 C3 2.3505(18)
Mo1 P1 2.3518(4)
Mo1 C4 2.3553(19)
Mo1 C2 2.3548(18)
Mo1 C5 2.3707(18)
Mo1 C1 2.3771(17)
P1 O2 1.6387(13)
P1 N1 1.6754(15)
P1 N2 1.6878(14)
P2 N3 1.6568(17)
P2 N4 1.6723(17)
O1 C6 1.171(2)
O2 C7 1.434(2)
N1 C8 1.447(2)
N1 C9 1.454(2)
N2 C11 1.449(2)
N2 C10 1.460(2)
N3 C12 1.442(3)
N3 C13 1.454(2)
N4 C15 1.445(3)
N4 C14 1.456(3)
C1 C5 1.407(3)
C1 C2 1.418(3)
C1 H1 0.9500
C2 C3 1.404(3)
C2 H2 0.9500
C3 C4 1.419(3)
C3 H3 0.9500
C4 C5 1.417(3)
C4 H4 0.9500
C5 H5 0.9500
C7 H6 0.9800
C7 H7 0.9800
C7 H8 0.9800
C8 H9 0.9800
C8 H10 0.9800
C8 H11 0.9800
C9 C10 1.514(3)
C9 H12 0.9900
C9 H13 0.9900
C10 H14 0.9900
C10 H15 0.9900
C11 H16 0.9800
C11 H17 0.9800
C11 H18 0.9800
C12 H19 0.9800
C12 H20 0.9800
C12 H21 0.9800
C13 C14 1.510(4)
C13 H22 0.9900
C13 H23 0.9900
C14 H24 0.9900
C14 H25 0.9900
C15 H26 0.9800
C15 H27 0.9800
C15 H28 0.9800

loop_
_geom_torsion_atom_site_label_1
_geom_torsion_atom_site_label_2
_geom_torsion_atom_site_label_3
_geom_torsion_atom_site_label_4
_geom_torsion
C6 Mo1 P1 O2 55.39(8)
P2 Mo1 P1 O2 -36.57(6)
C3 Mo1 P1 O2 150.55(8)
C4 Mo1 P1 O2 161.37(11)
C2 Mo1 P1 O2 177.77(8)
C5 Mo1 P1 O2 -144.46(9)
C1 Mo1 P1 O2 -149.68(8)
C6 Mo1 P1 N1 179.64(9)
P2 Mo1 P1 N1 87.68(7)
C3 Mo1 P1 N1 -85.19(9)
C4 Mo1 P1 N1 -74.38(11)
C2 Mo1 P1 N1 -57.98(9)
C5 Mo1 P1 N1 -20.21(10)
C1 Mo1 P1 N1 -25.43(8)
C6 Mo1 P1 N2 -69.43(8)
P2 Mo1 P1 N2 -161.39(7)
C3 Mo1 P1 N2 25.74(9)
C4 Mo1 P1 N2 36.56(11)
C2 Mo1 P1 N2 52.96(8)
C5 Mo1 P1 N2 90.73(10)
C1 Mo1 P1 N2 85.50(8)
C6 Mo1 P2 N3 -14.07(11)
C3 Mo1 P2 N3 -124.82(18)
P1 Mo1 P2 N3 73.55(10)
C4 Mo1 P2 N3 -118.73(11)
C2 Mo1 P2 N3 160.43(13)
C5 Mo1 P2 N3 -149.42(11)
C1 Mo1 P2 N3 175.88(11)
C6 Mo1 P2 N4 169.80(11)
C3 Mo1 P2 N4 59.06(18)
P1 Mo1 P2 N4 -102.58(10)
C4 Mo1 P2 N4 65.15(11)
C2 Mo1 P2 N4 -15.69(14)
C5 Mo1 P2 N4 34.45(11)
C1 Mo1 P2 N4 -0.25(11)
N1 P1 O2 C7 43.34(18)
N2 P1 O2 C7 -52.05(18)
Mo1 P1 O2 C7 176.29(15)
O2 P1 N1 C8 93.86(18)
N2 P1 N1 C8 -159.07(18)
Mo1 P1 N1 C8 -33.77(19)
O2 P1 N1 C9 -108.63(15)
N2 P1 N1 C9 -1.56(16)
Mo1 P1 N1 C9 123.74(14)
O2 P1 N2 C11 -55.70(17)
N1 P1 N2 C11 -161.28(16)
Mo1 P1 N2 C11 71.88(16)
O2 P1 N2 C10 91.52(15)
N1 P1 N2 C10 -14.06(15)
Mo1 P1 N2 C10 -140.90(12)
N4 P2 N3 C12 168.4(2)
Mo1 P2 N3 C12 -8.7(2)
N4 P2 N3 C13 4.33(17)
Mo1 P2 N3 C13 -172.81(12)
N3 P2 N4 C15 167.2(2)
Mo1 P2 N4 C15 -15.5(2)
N3 P2 N4 C14 9.96(18)
Mo1 P2 N4 C14 -172.70(13)
C6 Mo1 C1 C5 -78.24(19)
P2 Mo1 C1 C5 78.96(11)
C3 Mo1 C1 C5 -79.07(13)
P1 Mo1 C1 C5 173.55(10)
C4 Mo1 C1 C5 -37.32(11)
C2 Mo1 C1 C5 -116.29(16)
C6 Mo1 C1 C2 38.0(2)
P2 Mo1 C1 C2 -164.75(10)
C3 Mo1 C1 C2 37.22(12)
P1 Mo1 C1 C2 -70.17(12)
C4 Mo1 C1 C2 78.97(13)
C5 Mo1 C1 C2 116.29(16)
C5 C1 C2 C3 -0.6(2)
Mo1 C1 C2 C3 -64.58(13)
C5 C1 C2 Mo1 63.95(13)
C6 Mo1 C2 C3 -45.11(15)
P2 Mo1 C2 C3 141.39(11)
P1 Mo1 C2 C3 -131.32(12)
C4 Mo1 C2 C3 37.63(12)
C5 Mo1 C2 C3 79.08(13)
C1 Mo1 C2 C3 115.94(18)
C6 Mo1 C2 C1 -161.04(11)
P2 Mo1 C2 C1 25.46(17)
C3 Mo1 C2 C1 -115.94(17)
P1 Mo1 C2 C1 112.74(11)
C4 Mo1 C2 C1 -78.31(12)
C5 Mo1 C2 C1 -36.86(11)
C1 C2 C3 C4 0.6(2)
Mo1 C2 C3 C4 -64.61(14)
C1 C2 C3 Mo1 65.20(13)
C6 Mo1 C3 C2 142.99(13)
P2 Mo1 C3 C2 -106.93(17)
P1 Mo1 C3 C2 53.38(13)
C4 Mo1 C3 C2 -115.79(17)
C5 Mo1 C3 C2 -78.31(13)
C1 Mo1 C3 C2 -37.38(12)
C6 Mo1 C3 C4 -101.22(12)
P2 Mo1 C3 C4 8.9(2)
P1 Mo1 C3 C4 169.17(10)
C2 Mo1 C3 C4 115.79(17)
C5 Mo1 C3 C4 37.48(11)
C1 Mo1 C3 C4 78.41(13)
C2 C3 C4 C5 -0.3(2)
Mo1 C3 C4 C5 -65.06(14)
C2 C3 C4 Mo1 64.72(13)
C6 Mo1 C4 C5 -160.43(12)
P2 Mo1 C4 C5 -60.59(13)
C3 Mo1 C4 C5 115.52(18)
P1 Mo1 C4 C5 97.74(14)
C2 Mo1 C4 C5 78.30(13)
C1 Mo1 C4 C5 36.87(11)
C6 Mo1 C4 C3 84.05(13)
P2 Mo1 C4 C3 -176.10(10)
P1 Mo1 C4 C3 -17.77(17)
C2 Mo1 C4 C3 -37.21(12)
C5 Mo1 C4 C3 -115.52(18)
C1 Mo1 C4 C3 -78.64(13)
C2 C1 C5 C4 0.4(2)
Mo1 C1 C5 C4 63.84(14)
C2 C1 C5 Mo1 -63.42(13)
C3 C4 C5 C1 0.0(2)
Mo1 C4 C5 C1 -64.52(13)
C3 C4 C5 Mo1 64.47(14)
C6 Mo1 C5 C1 143.12(11)
P2 Mo1 C5 C1 -111.89(10)
C3 Mo1 C5 C1 78.53(12)
P1 Mo1 C5 C1 -9.07(14)
C4 Mo1 C5 C1 116.25(17)
C2 Mo1 C5 C1 37.29(11)
C6 Mo1 C5 C4 26.88(16)
P2 Mo1 C5 C4 131.87(12)
C3 Mo1 C5 C4 -37.72(13)
P1 Mo1 C5 C4 -125.31(11)
C2 Mo1 C5 C4 -78.96(13)
C1 Mo1 C5 C4 -116.25(17)
P2 Mo1 C6 O1 -159(2)
C3 Mo1 C6 O1 0(2)
P1 Mo1 C6 O1 111(2)
C4 Mo1 C6 O1 -35(2)
C2 Mo1 C6 O1 24(2)
C5 Mo1 C6 O1 -50(2)
C1 Mo1 C6 O1 0(2)
C8 N1 C9 C10 174.59(17)
P1 N1 C9 C10 15.4(2)
C11 N2 C10 C9 173.00(17)
P1 N2 C10 C9 24.4(2)
N1 C9 C10 N2 -23.5(2)
C12 N3 C13 C14 178.59(19)
P2 N3 C13 C14 -16.1(2)
C15 N4 C14 C13 -178.4(2)
P2 N4 C14 C13 -20.2(2)
N3 C13 C14 N4 21.1(2)
